data_7008608
loop_
_publ_author_name
'Lin, Ping'
'Clegg, William'
'Harrington, Ross W.'
'Henderson, Richard A.'

_publ_section_title
;
 Synthesis and structures of 5-(pyridyl)tetrazole complexes of Mn(II).
;
_journal_issue 14
_journal_name_full 'Dalton transactions (Cambridge, England : 2003)'
_journal_page_first 2388
_journal_page_last 2394
_journal_paper_doi 10.1039/b505077d
_journal_year 2005
_chemical_formula_moiety 'C15 H16 Mn N12 O4'
_chemical_formula_sum 'C15 H16 Mn N12 O4'
_chemical_formula_weight 483.34
_chemical_name_systematic
;
?
;
_space_group_IT_number 14
_symmetry_cell_setting monoclinic
_symmetry_space_group_name_Hall '-P 2yn'
_symmetry_space_group_name_H-M 'P 1 21/n 1'
_atom_sites_solution_hydrogens geom
_atom_sites_solution_primary direct
_atom_sites_solution_secondary difmap
_audit_creation_method SHELXL-97
_cell_angle_alpha 90.00
_cell_angle_beta 94.789(7)
_cell_angle_gamma 90.00
_cell_formula_units_Z 4
_cell_length_a 7.1817(17)
_cell_length_b 21.684(5)
_cell_length_c 12.347(3)
_cell_measurement_reflns_used 3863
_cell_measurement_temperature 120(2)
_cell_measurement_theta_max 29.4
_cell_measurement_theta_min 2.45
_cell_volume 1916.1(8)
_computing_cell_refinement 'Bruker SAINT'
_computing_data_collection 'Bruker SMART'
_computing_data_reduction 'Bruker SAINT'
_computing_molecular_graphics 'Bruker SHELXTL'
_computing_publication_material 'Bruker SHELXTL and local programs'
_computing_structure_refinement 'Bruker SHELXTL'
_computing_structure_solution 'Bruker SHELXTL'
_diffrn_ambient_temperature 120(2)
_diffrn_measured_fraction_theta_full 0.976
_diffrn_measured_fraction_theta_max 0.854
_diffrn_measurement_device_type 'Bruker SMART 1K CCD diffractometer'
_diffrn_measurement_method 'thin-slice \w scans'
_diffrn_radiation_monochromator 'silicon 111'
_diffrn_radiation_source 'Daresbury SRS station 9.8'
_diffrn_radiation_type synchrotron
_diffrn_radiation_wavelength 0.6948
_diffrn_reflns_av_R_equivalents 0.0379
_diffrn_reflns_av_sigmaI/netI 0.0639
_diffrn_reflns_limit_h_max 7
_diffrn_reflns_limit_h_min -10
_diffrn_reflns_limit_k_max 25
_diffrn_reflns_limit_k_min -30
_diffrn_reflns_limit_l_max 10
_diffrn_reflns_limit_l_min -16
_diffrn_reflns_number 7894
_diffrn_reflns_theta_full 25.00
_diffrn_reflns_theta_max 29.44
_diffrn_reflns_theta_min 1.84
_diffrn_standards_decay_% 15
_diffrn_standards_number 0
_exptl_absorpt_coefficient_mu 0.745
_exptl_absorpt_correction_type none
_exptl_crystal_colour colourless
_exptl_crystal_density_diffrn 1.676
_exptl_crystal_density_method 'not measured'
_exptl_crystal_description block
_exptl_crystal_F_000 988
_exptl_crystal_size_max 0.04
_exptl_crystal_size_mid 0.04
_exptl_crystal_size_min 0.04
_refine_diff_density_max 0.477
_refine_diff_density_min -0.367
_refine_diff_density_rms 0.091
_refine_ls_extinction_method none
_refine_ls_goodness_of_fit_ref 1.023
_refine_ls_hydrogen_treatment mixed
_refine_ls_matrix_type full
_refine_ls_number_parameters 318
_refine_ls_number_reflns 4852
_refine_ls_number_restraints 10
_refine_ls_restrained_S_all 1.022
_refine_ls_R_factor_all 0.0554
_refine_ls_R_factor_gt 0.0414
_refine_ls_shift/su_max 0.004
_refine_ls_shift/su_mean 0.000
_refine_ls_structure_factor_coef Fsqd
_refine_ls_weighting_details 'calc w=1/[\s^2^(Fo^2^)+(0.0501P)^2^+0.3162P] where P=(Fo^2^+2Fc^2^)/3'
_refine_ls_weighting_scheme calc
_refine_ls_wR_factor_gt 0.1009
_refine_ls_wR_factor_ref 0.1086
_reflns_number_gt 3918
_reflns_number_total 4852
_reflns_threshold_expression I>2\s(I)
_cod_data_source_file b505077d.txt
_cod_data_source_block 2
_cod_original_sg_symbol_H-M 'P 21/n'
_cod_database_code 7008608

loop_
_symmetry_equiv_pos_as_xyz
'x, y, z'
'-x+1/2, y+1/2, -z+1/2'
'-x, -y, -z'
'x-1/2, -y-1/2, z-1/2'

loop_
_atom_site_label
_atom_site_type_symbol
_atom_site_fract_x
_atom_site_fract_y
_atom_site_fract_z
_atom_site_U_iso_or_equiv
_atom_site_adp_type
_atom_site_occupancy
_atom_site_symmetry_multiplicity
_atom_site_calc_flag
_atom_site_refinement_flags
_atom_site_disorder_assembly
_atom_site_disorder_group
Mn1 Mn -0.01030(4) 0.056630(13) 0.21721(2) 0.01250(9) Uani 1 1 d . . .
O1 O 0.2003(2) 0.06308(7) 0.10102(11) 0.0157(3) Uani 1 1 d D . .
H1A H 0.267(4) 0.0950(12) 0.110(2) 0.043(9) Uiso 1 1 d D . .
H1B H 0.169(4) 0.0569(14) 0.0373(19) 0.045(9) Uiso 1 1 d D . .
O2 O 0.1986(2) 0.07525(7) 0.35162(11) 0.0200(3) Uani 1 1 d D . .
H2 H 0.206(4) 0.1121(11) 0.380(2) 0.036(8) Uiso 1 1 d D . .
O3 O -0.0571(2) 0.15633(7) 0.20675(11) 0.0190(3) Uani 1 1 d D . .
H3B H -0.106(4) 0.1784(14) 0.154(2) 0.047(9) Uiso 1 1 d D . .
H3A H -0.008(4) 0.1840(14) 0.253(2) 0.057(10) Uiso 1 1 d D . .
O4 O -0.2262(2) 0.04516(7) 0.32540(12) 0.0237(3) Uani 1 1 d D . .
H4A H -0.297(4) 0.0138(11) 0.317(2) 0.042(9) Uiso 1 1 d D . .
H4B H -0.258(4) 0.0684(11) 0.375(2) 0.031(7) Uiso 1 1 d D . .
N1 N -0.0061(2) -0.04744(8) 0.20864(12) 0.0146(3) Uani 1 1 d . . .
N2 N 0.0485(2) -0.08943(8) 0.28451(12) 0.0147(3) Uani 1 1 d . . .
N3 N -0.0813(2) -0.07582(8) 0.11984(12) 0.0155(3) Uani 1 1 d . . .
N4 N -0.0794(2) -0.13633(8) 0.13571(12) 0.0146(3) Uani 1 1 d . . .
N5 N 0.2932(3) -0.13187(9) 0.51265(13) 0.0230(4) Uani 1 1 d . . .
N6 N 0.1189(2) -0.32542(8) 0.36197(13) 0.0167(3) Uani 1 1 d . . .
N7 N -0.2035(2) 0.27436(8) 0.02324(13) 0.0172(3) Uani 1 1 d . . .
N8 N -0.2397(2) 0.21430(8) 0.00503(12) 0.0149(3) Uani 1 1 d . . .
N9 N -0.2905(2) 0.30758(8) -0.05577(12) 0.0173(3) Uani 1 1 d . . .
N10 N -0.3847(2) 0.26987(8) -0.12734(12) 0.0157(3) Uani 1 1 d . . .
N11 N -0.2331(2) 0.06315(8) 0.07396(13) 0.0166(3) Uani 1 1 d . . .
N12 N -0.5635(2) 0.05612(8) -0.27087(13) 0.0154(3) Uani 1 1 d . . .
C1 C 0.2382(4) 0.03211(11) 0.43879(17) 0.0297(5) Uani 1 1 d . . .
H1C H 0.1514 0.0389 0.4948 0.045 Uiso 1 1 calc R . .
H1D H 0.3667 0.0381 0.4704 0.045 Uiso 1 1 calc R . .
H1E H 0.2236 -0.0100 0.4107 0.045 Uiso 1 1 calc R . .
C2 C 0.2265(3) -0.16713(9) 0.45214(15) 0.0163(4) Uani 1 1 d . . .
C3 C 0.1479(3) -0.21556(9) 0.38291(14) 0.0137(4) Uani 1 1 d . . .
C4 C 0.1857(3) -0.27614(9) 0.41660(15) 0.0162(4) Uani 1 1 d . . .
H4 H 0.2630 -0.2825 0.4819 0.019 Uiso 1 1 calc R . .
C5 C 0.0072(3) -0.31513(9) 0.27091(15) 0.0165(4) Uani 1 1 d . . .
H5 H -0.0455 -0.3497 0.2323 0.020 Uiso 1 1 calc R . .
C6 C -0.0349(3) -0.25702(9) 0.23057(15) 0.0159(4) Uani 1 1 d . . .
H6 H -0.1132 -0.2526 0.1651 0.019 Uiso 1 1 calc R . .
C7 C 0.0366(3) -0.20481(9) 0.28516(13) 0.0125(4) Uani 1 1 d . . .
C8 C 0.0020(3) -0.14356(9) 0.23757(14) 0.0125(3) Uani 1 1 d . . .
C9 C -0.3070(3) 0.08115(9) -0.00543(14) 0.0134(4) Uani 1 1 d . . .
C10 C -0.4023(3) 0.09755(9) -0.10848(14) 0.0124(4) Uani 1 1 d . . .
C11 C -0.4737(3) 0.04839(9) -0.17242(15) 0.0145(4) Uani 1 1 d . . .
H11 H -0.4576 0.0077 -0.1447 0.017 Uiso 1 1 calc R . .
C12 C -0.5840(3) 0.11410(9) -0.30741(14) 0.0145(4) Uani 1 1 d . . .
H12 H -0.6475 0.1204 -0.3772 0.017 Uiso 1 1 calc R . .
C13 C -0.5181(3) 0.16537(9) -0.24942(14) 0.0137(4) Uani 1 1 d . . .
H13 H -0.5371 0.2054 -0.2794 0.016 Uiso 1 1 calc R . .
C14 C -0.4235(2) 0.15811(9) -0.14678(13) 0.0111(3) Uani 1 1 d . . .
C15 C -0.3508(3) 0.21304(9) -0.08825(13) 0.0117(3) Uani 1 1 d . . .

loop_
_atom_site_aniso_label
_atom_site_aniso_U_11
_atom_site_aniso_U_22
_atom_site_aniso_U_33
_atom_site_aniso_U_23
_atom_site_aniso_U_13
_atom_site_aniso_U_12
Mn1 0.01746(16) 0.00847(15) 0.01087(14) 0.00017(9) -0.00298(10) 0.00002(12)
O1 0.0223(7) 0.0112(7) 0.0129(6) -0.0010(5) -0.0027(5) -0.0040(6)
O2 0.0301(8) 0.0116(7) 0.0163(6) -0.0012(5) -0.0087(6) -0.0004(6)
O3 0.0268(8) 0.0103(7) 0.0182(7) 0.0000(5) -0.0074(6) 0.0005(6)
O4 0.0343(9) 0.0168(8) 0.0214(7) -0.0092(6) 0.0100(6) -0.0095(7)
N1 0.0173(8) 0.0117(8) 0.0143(7) 0.0003(5) -0.0011(6) 0.0000(7)
N2 0.0165(8) 0.0109(8) 0.0162(7) 0.0001(6) -0.0010(6) -0.0003(7)
N3 0.0208(8) 0.0105(8) 0.0149(7) -0.0003(6) -0.0011(6) 0.0019(7)
N4 0.0191(8) 0.0101(8) 0.0144(7) 0.0004(6) 0.0000(6) 0.0013(7)
N5 0.0303(10) 0.0183(9) 0.0199(8) -0.0036(7) -0.0022(7) 0.0020(8)
N6 0.0191(8) 0.0126(8) 0.0184(7) 0.0011(6) 0.0002(6) 0.0021(7)
N7 0.0224(8) 0.0122(8) 0.0162(7) -0.0002(6) -0.0035(6) -0.0017(7)
N8 0.0188(8) 0.0120(8) 0.0134(7) -0.0012(6) -0.0026(6) -0.0014(7)
N9 0.0247(9) 0.0115(8) 0.0146(7) -0.0012(6) -0.0042(7) -0.0013(7)
N10 0.0205(8) 0.0120(8) 0.0140(7) 0.0000(6) -0.0024(6) -0.0011(7)
N11 0.0207(8) 0.0123(8) 0.0158(7) -0.0002(6) -0.0039(6) -0.0015(7)
N12 0.0167(8) 0.0131(8) 0.0159(7) -0.0011(6) -0.0016(6) -0.0020(7)
C1 0.0469(14) 0.0162(11) 0.0226(10) 0.0019(8) -0.0171(10) 0.0002(11)
C2 0.0201(9) 0.0134(9) 0.0153(8) 0.0006(7) 0.0004(7) 0.0025(8)
C3 0.0156(9) 0.0120(9) 0.0134(7) -0.0019(6) 0.0012(7) 0.0007(8)
C4 0.0191(9) 0.0154(10) 0.0138(8) 0.0013(7) 0.0006(7) 0.0026(8)
C5 0.0191(9) 0.0109(9) 0.0193(8) -0.0019(7) 0.0011(7) -0.0020(8)
C6 0.0172(9) 0.0133(9) 0.0164(8) 0.0007(7) -0.0021(7) 0.0001(8)
C7 0.0136(9) 0.0111(9) 0.0133(8) 0.0004(6) 0.0041(7) 0.0012(7)
C8 0.0135(8) 0.0108(9) 0.0132(7) 0.0000(6) 0.0015(6) 0.0010(7)
C9 0.0147(9) 0.0096(9) 0.0157(8) 0.0007(6) 0.0000(7) -0.0008(7)
C10 0.0119(8) 0.0127(9) 0.0123(7) 0.0017(6) -0.0009(6) 0.0002(7)
C11 0.0152(9) 0.0111(9) 0.0168(8) 0.0018(6) -0.0011(7) 0.0008(8)
C12 0.0163(9) 0.0146(10) 0.0122(7) -0.0001(6) -0.0017(7) -0.0006(8)
C13 0.0161(9) 0.0122(9) 0.0124(7) 0.0024(6) -0.0018(6) 0.0017(8)
C14 0.0106(8) 0.0103(9) 0.0123(7) 0.0003(6) 0.0002(6) 0.0004(7)
C15 0.0129(8) 0.0118(9) 0.0103(7) 0.0006(6) 0.0003(6) -0.0001(7)

loop_
_atom_type_symbol
_atom_type_description
_atom_type_scat_dispersion_real
_atom_type_scat_dispersion_imag
_atom_type_scat_source
C C 0.0033 0.0016 'International Tables Vol C Tables 4.2.6.8 and 6.1.1.4'
H H 0.0000 0.0000 'International Tables Vol C Tables 4.2.6.8 and 6.1.1.4'
N N 0.0061 0.0033 'International Tables Vol C Tables 4.2.6.8 and 6.1.1.4'
Mn Mn 0.3368 0.7283 'International Tables Vol C Tables 4.2.6.8 and 6.1.1.4'
O O 0.0106 0.0060 'International Tables Vol C Tables 4.2.6.8 and 6.1.1.4'

loop_
_geom_angle_atom_site_label_1
_geom_angle_atom_site_label_2
_geom_angle_atom_site_label_3
_geom_angle
_geom_angle_site_symmetry_1
_geom_angle_site_symmetry_3
_geom_angle_publ_flag
O1 Mn1 O2 91.03(6) . . ?
O1 Mn1 O3 90.54(6) . . ?
O1 Mn1 O4 176.10(6) . . ?
O1 Mn1 N1 91.17(6) . . ?
O1 Mn1 N11 88.04(6) . . ?
O2 Mn1 O3 87.40(5) . . ?
O2 Mn1 O4 92.00(6) . . ?
O2 Mn1 N1 102.10(6) . . ?
O2 Mn1 N11 165.78(6) . . ?
O3 Mn1 O4 92.05(6) . . ?
O3 Mn1 N1 170.32(6) . . ?
O3 Mn1 N11 78.43(6) . . ?
O4 Mn1 N1 85.79(6) . . ?
O4 Mn1 N11 89.62(7) . . ?
N1 Mn1 N11 92.11(6) . . ?
Mn1 O1 H1A 113(2) . . ?
Mn1 O1 H1B 119(2) . . ?
H1A O1 H1B 112(3) . . ?
Mn1 O2 H2 119.2(19) . . ?
Mn1 O2 C1 122.04(13) . . ?
H2 O2 C1 107.3(19) . . ?
Mn1 O3 H3B 130(2) . . ?
Mn1 O3 H3A 126(2) . . ?
H3B O3 H3A 103(3) . . ?
Mn1 O4 H4A 118.4(19) . . ?
Mn1 O4 H4B 129.9(19) . . ?
H4A O4 H4B 112(3) . . ?
Mn1 N1 N2 130.52(12) . . ?
Mn1 N1 N3 119.60(12) . . ?
N2 N1 N3 109.63(16) . . ?
N1 N2 C8 104.19(14) . . ?
N1 N3 N4 109.69(15) . . ?
N3 N4 C8 104.50(15) . . ?
C4 N6 C5 117.06(17) . . ?
N8 N7 N9 109.31(15) . . ?
N7 N8 C15 104.82(16) . . ?
N7 N9 N10 109.46(16) . . ?
N9 N10 C15 104.88(15) . . ?
Mn1 N11 C9 158.15(16) . . ?
C11 N12 C12 117.04(16) . . ?
O2 C1 H1C 109.5 . . ?
O2 C1 H1D 109.5 . . ?
O2 C1 H1E 109.5 . . ?
H1C C1 H1D 109.5 . . ?
H1C C1 H1E 109.5 . . ?
H1D C1 H1E 109.5 . . ?
N5 C2 C3 175.0(2) . . ?
C2 C3 C4 116.90(16) . . ?
C2 C3 C7 123.62(18) . . ?
C4 C3 C7 119.48(17) . . ?
N6 C4 C3 123.43(17) . . ?
N6 C4 H4 118.3 . . ?
C3 C4 H4 118.3 . . ?
N6 C5 H5 118.3 . . ?
N6 C5 C6 123.46(18) . . ?
H5 C5 C6 118.3 . . ?
C5 C6 H6 119.8 . . ?
C5 C6 C7 120.44(17) . . ?
H6 C6 C7 119.8 . . ?
C3 C7 C6 116.06(17) . . ?
C3 C7 C8 123.93(17) . . ?
C6 C7 C8 119.94(16) . . ?
N2 C8 N4 111.98(16) . . ?
N2 C8 C7 126.38(16) . . ?
N4 C8 C7 121.61(17) . . ?
N11 C9 C10 174.4(2) . . ?
C9 C10 C11 115.84(17) . . ?
C9 C10 C14 124.15(17) . . ?
C11 C10 C14 120.00(16) . . ?
N12 C11 C10 122.92(17) . . ?
N12 C11 H11 118.5 . . ?
C10 C11 H11 118.5 . . ?
N12 C12 H12 118.1 . . ?
N12 C12 C13 123.79(16) . . ?
H12 C12 C13 118.1 . . ?
C12 C13 H13 120.0 . . ?
C12 C13 C14 119.91(17) . . ?
H13 C13 C14 120.0 . . ?
C10 C14 C13 116.33(16) . . ?
C10 C14 C15 124.83(15) . . ?
C13 C14 C15 118.82(16) . . ?
N8 C15 N10 111.53(17) . . ?
N8 C15 C14 126.85(17) . . ?
N10 C15 C14 121.57(15) . . ?

loop_
_geom_bond_atom_site_label_1
_geom_bond_atom_site_label_2
_geom_bond_distance
_geom_bond_site_symmetry_2
_geom_bond_publ_flag
Mn1 O1 2.1741(15) . ?
Mn1 O2 2.1799(14) . ?
Mn1 O3 2.1901(16) . ?
Mn1 O4 2.1441(16) . ?
Mn1 N1 2.2595(18) . ?
Mn1 N11 2.2880(16) . ?
O1 H1A 0.84(2) . ?
O1 H1B 0.81(2) . ?
O2 H2 0.87(2) . ?
O2 C1 1.436(2) . ?
O3 H3B 0.86(2) . ?
O3 H3A 0.88(2) . ?
O4 H4A 0.85(2) . ?
O4 H4B 0.84(2) . ?
N1 N2 1.341(2) . ?
N1 N3 1.332(2) . ?
N2 C8 1.339(2) . ?
N3 N4 1.327(2) . ?
N4 C8 1.351(2) . ?
N5 C2 1.146(3) . ?
N6 C4 1.331(3) . ?
N6 C5 1.344(2) . ?
N7 N8 1.343(2) . ?
N7 N9 1.326(2) . ?
N8 C15 1.345(2) . ?
N9 N10 1.344(2) . ?
N10 C15 1.338(2) . ?
N11 C9 1.144(2) . ?
N12 C11 1.338(2) . ?
N12 C12 1.340(3) . ?
C1 H1C 0.980 . ?
C1 H1D 0.980 . ?
C1 H1E 0.980 . ?
C2 C3 1.439(3) . ?
C3 C4 1.398(3) . ?
C3 C7 1.410(2) . ?
C4 H4 0.950 . ?
C5 H5 0.950 . ?
C5 C6 1.379(3) . ?
C6 H6 0.950 . ?
C6 C7 1.394(3) . ?
C7 C8 1.465(3) . ?
C9 C10 1.438(2) . ?
C10 C11 1.398(3) . ?
C10 C14 1.400(3) . ?
C11 H11 0.950 . ?
C12 H12 0.950 . ?
C12 C13 1.384(3) . ?
C13 H13 0.950 . ?
C13 C14 1.396(2) . ?
C14 C15 1.467(3) . ?

loop_
_geom_hbond_atom_site_label_D
_geom_hbond_atom_site_label_H
_geom_hbond_atom_site_label_A
_geom_hbond_distance_DH
_geom_hbond_distance_HA
_geom_hbond_distance_DA
_geom_hbond_angle_DHA
_geom_hbond_site_symmetry_A
O1 H1A N6 0.84(2) 1.93(2) 2.764(2) 170(3) 2
O1 H1B N3 0.81(2) 2.03(2) 2.802(2) 159(3) 3
O2 H2 N9 0.87(2) 1.91(2) 2.785(2) 177(3) 4_666
O3 H3A N10 0.88(2) 1.93(2) 2.805(2) 168(3) 4_666
O3 H3B N8 0.86(2) 2.15(2) 2.993(2) 167(3) .
O4 H4A N12 0.85(2) 1.88(2) 2.718(2) 168(3) 3_455
O4 H4B N5 0.84(2) 1.99(2) 2.815(2) 170(3) 3_556
